data_7151642
loop_
_publ_author_name
'Galindo, Miguel A.'
'Hannant, Jennifer'
'Harrington, Ross W.'
'Clegg, William'
'Horrocks, Benjamin R.'
'Pike, Andrew R.'
'Houlton, Andrew'

_publ_section_title
;
 Pyrrolyl-, 2-(2-thienyl)pyrrolyl- and
 2,5-bis(2-thienyl)pyrrolyl-nucleosides: synthesis, molecular and
 electronic structure, and redox behaviour of C5-thymidine derivatives.
;
_journal_issue 5
_journal_name_full 'Organic &amp; biomolecular chemistry'
_journal_page_first 1555
_journal_page_last 1564
_journal_paper_doi 10.1039/C0OB00466A
_journal_volume 9
_journal_year 2011
_chemical_formula_moiety 'C4 H8 Cl N'
_chemical_formula_sum 'C4 H8 Cl N'
_chemical_formula_weight 105.56
_chemical_name_systematic
;
?
;
_space_group_IT_number 14
_symmetry_cell_setting monoclinic
_symmetry_space_group_name_Hall '-P 2yn'
_symmetry_space_group_name_H-M 'P 1 21/n 1'
_atom_sites_solution_hydrogens difmap
_atom_sites_solution_primary direct
_atom_sites_solution_secondary difmap
_audit_creation_method SHELXL-97
_cell_angle_alpha 90.00
_cell_angle_beta 111.933(7)
_cell_angle_gamma 90.00
_cell_formula_units_Z 4
_cell_length_a 10.1580(6)
_cell_length_b 5.7057(3)
_cell_length_c 11.3236(7)
_cell_measurement_reflns_used 1802
_cell_measurement_temperature 150(2)
_cell_measurement_theta_max 29.18
_cell_measurement_theta_min 3.39
_cell_volume 608.80(7)
_computing_cell_refinement
;
CrysAlisPro, Oxford Diffraction Ltd.,
Version 1.171.33.34d (release 27-02-2009 CrysAlis171 .NET)
(compiled Feb 27 2009,15:38:38)
;
_computing_data_collection
;
CrysAlisPro, Oxford Diffraction Ltd.,
Version 1.171.33.34d (release 27-02-2009 CrysAlis171 .NET)
(compiled Feb 27 2009,15:38:38)
;
_computing_data_reduction
;
CrysAlisPro, Oxford Diffraction Ltd.,
Version 1.171.33.34d (release 27-02-2009 CrysAlis171 .NET)
(compiled Feb 27 2009,15:38:38)
;
_computing_molecular_graphics 'Bruker SHELXTL'
_computing_publication_material 'Bruker SHELXTL and local programs'
_computing_structure_refinement 'Bruker SHELXTL'
_computing_structure_solution 'Bruker SHELXTL'
_diffrn_ambient_temperature 150(2)
_diffrn_detector_area_resol_mean 10.3968
_diffrn_measured_fraction_theta_full 0.999
_diffrn_measured_fraction_theta_max 0.855
_diffrn_measurement_device_type 'Oxford Diffraction Gemini A Ultra diffractometer'
_diffrn_measurement_method 'thin-slice \w scans'
_diffrn_radiation_monochromator none
_diffrn_radiation_source 'sealed tube with Enhance optics'
_diffrn_radiation_type MoK\a
_diffrn_radiation_wavelength 0.71073
_diffrn_reflns_av_R_equivalents 0.0187
_diffrn_reflns_av_sigmaI/netI 0.0282
_diffrn_reflns_limit_h_max 13
_diffrn_reflns_limit_h_min -10
_diffrn_reflns_limit_k_max 7
_diffrn_reflns_limit_k_min -5
_diffrn_reflns_limit_l_max 14
_diffrn_reflns_limit_l_min -14
_diffrn_reflns_number 2977
_diffrn_reflns_theta_full 26.00
_diffrn_reflns_theta_max 29.25
_diffrn_reflns_theta_min 3.40
_diffrn_standards_number 0
_exptl_absorpt_coefficient_mu 0.492
_exptl_absorpt_correction_T_max 0.910
_exptl_absorpt_correction_T_min 0.860
_exptl_absorpt_correction_type multi-scan
_exptl_absorpt_process_details
;
CrysAlisPro, Oxford Diffraction Ltd.,
Version 1.171.33.34d (release 27-02-2009 CrysAlis171 .NET)
(compiled Feb 27 2009,15:38:38)
Empirical absorption correction using spherical harmonics,
implemented in SCALE3 ABSPACK scaling algorithm.
;
_exptl_crystal_colour colourless
_exptl_crystal_density_diffrn 1.152
_exptl_crystal_density_method 'not measured'
_exptl_crystal_description block
_exptl_crystal_F_000 224
_exptl_crystal_size_max 0.32
_exptl_crystal_size_mid 0.30
_exptl_crystal_size_min 0.20
_refine_diff_density_max 0.273
_refine_diff_density_min -0.177
_refine_diff_density_rms 0.048
_refine_ls_extinction_method none
_refine_ls_goodness_of_fit_ref 1.010
_refine_ls_hydrogen_treatment refall
_refine_ls_matrix_type full
_refine_ls_number_parameters 87
_refine_ls_number_reflns 1414
_refine_ls_number_restraints 0
_refine_ls_restrained_S_all 1.010
_refine_ls_R_factor_all 0.0390
_refine_ls_R_factor_gt 0.0285
_refine_ls_shift/su_max 0.001
_refine_ls_shift/su_mean 0.000
_refine_ls_structure_factor_coef Fsqd
_refine_ls_weighting_details 'calc w=1/[\s^2^(Fo^2^)+(0.0423P)^2^+0.0000P] where P=(Fo^2^+2Fc^2^)/3'
_refine_ls_weighting_scheme calc
_refine_ls_wR_factor_gt 0.0699
_refine_ls_wR_factor_ref 0.0723
_reflns_number_gt 1128
_reflns_number_total 1414
_reflns_threshold_expression I>2\s(I)
_cod_data_source_file C0OB00466A.TXT
_cod_data_source_block ah171_4-amino-1-butyne_hydrochloride_ESI_only
_cod_original_cell_volume 608.80(6)
_cod_original_sg_symbol_H-M 'P 21/n'
_cod_database_code 7151642

loop_
_symmetry_equiv_pos_as_xyz
'x, y, z'
'-x+1/2, y+1/2, -z+1/2'
'-x, -y, -z'
'x-1/2, -y-1/2, z-1/2'

loop_
_atom_site_label
_atom_site_type_symbol
_atom_site_fract_x
_atom_site_fract_y
_atom_site_fract_z
_atom_site_U_iso_or_equiv
_atom_site_adp_type
_atom_site_occupancy
_atom_site_symmetry_multiplicity
_atom_site_calc_flag
_atom_site_refinement_flags
_atom_site_disorder_assembly
_atom_site_disorder_group
Cl Cl 0.13529(3) 0.72456(5) 0.65253(3) 0.02499(13) Uani 1 1 d . . .
N N 0.17495(13) 0.2209(2) 0.54824(11) 0.0228(3) Uani 1 1 d . . .
H1A H 0.1896(15) 0.346(3) 0.5957(14) 0.030(4) Uiso 1 1 d . . .
H1B H 0.0950(19) 0.234(3) 0.4882(18) 0.037(5) Uiso 1 1 d . . .
H1C H 0.1739(16) 0.108(3) 0.5970(14) 0.037(4) Uiso 1 1 d . . .
C1 C 0.4797(2) 0.3280(4) 0.30988(16) 0.0501(5) Uani 1 1 d . . .
H1 H 0.555(2) 0.305(4) 0.278(2) 0.074(7) Uiso 1 1 d . . .
C2 C 0.38711(16) 0.3555(3) 0.34710(13) 0.0374(4) Uani 1 1 d . . .
C3 C 0.27485(16) 0.3820(3) 0.39809(14) 0.0330(3) Uani 1 1 d . . .
H3A H 0.2817(15) 0.524(3) 0.4365(14) 0.041(4) Uiso 1 1 d . . .
H3B H 0.1826(16) 0.374(3) 0.3288(14) 0.037(4) Uiso 1 1 d . . .
C4 C 0.28559(15) 0.1907(3) 0.49381(13) 0.0263(3) Uani 1 1 d . . .
H4A H 0.2713(14) 0.046(3) 0.4534(13) 0.030(4) Uiso 1 1 d . . .
H4B H 0.3772(18) 0.197(3) 0.5665(16) 0.036(4) Uiso 1 1 d . . .

loop_
_atom_site_aniso_label
_atom_site_aniso_U_11
_atom_site_aniso_U_22
_atom_site_aniso_U_33
_atom_site_aniso_U_23
_atom_site_aniso_U_13
_atom_site_aniso_U_12
Cl 0.02424(19) 0.02138(19) 0.02322(19) -0.00046(11) 0.00181(12) 0.00097(12)
N 0.0224(6) 0.0237(6) 0.0200(6) 0.0005(5) 0.0052(5) -0.0003(5)
C1 0.0470(10) 0.0701(14) 0.0394(10) -0.0028(8) 0.0234(8) -0.0150(10)
C2 0.0395(9) 0.0448(10) 0.0287(8) 0.0003(6) 0.0138(7) -0.0108(7)
C3 0.0351(8) 0.0327(9) 0.0316(8) 0.0060(6) 0.0130(6) 0.0009(7)
C4 0.0261(7) 0.0279(8) 0.0265(7) 0.0023(5) 0.0115(6) 0.0037(6)

loop_
_atom_type_symbol
_atom_type_description
_atom_type_scat_dispersion_real
_atom_type_scat_dispersion_imag
_atom_type_scat_source
C C 0.0033 0.0016 'International Tables Vol C Tables 4.2.6.8 and 6.1.1.4'
H H 0.0000 0.0000 'International Tables Vol C Tables 4.2.6.8 and 6.1.1.4'
N N 0.0061 0.0033 'International Tables Vol C Tables 4.2.6.8 and 6.1.1.4'
Cl Cl 0.1484 0.1585 'International Tables Vol C Tables 4.2.6.8 and 6.1.1.4'

loop_
_geom_angle_atom_site_label_1
_geom_angle_atom_site_label_2
_geom_angle_atom_site_label_3
_geom_angle
_geom_angle_site_symmetry_1
_geom_angle_site_symmetry_3
_geom_angle_publ_flag
H1A N H1B 108.4(14) . . ?
H1A N H1C 105.2(15) . . ?
H1A N C4 111.7(10) . . ?
H1B N H1C 110.2(15) . . ?
H1B N C4 109.0(12) . . ?
H1C N C4 112.2(10) . . ?
H1 C1 C2 179.2(13) . . ?
C1 C2 C3 177.39(18) . . ?
C2 C3 H3A 110.4(10) . . ?
C2 C3 H3B 109.5(8) . . ?
C2 C3 C4 110.44(13) . . ?
H3A C3 H3B 107.8(14) . . ?
H3A C3 C4 109.1(10) . . ?
H3B C3 C4 109.6(10) . . ?
N C4 C3 110.58(12) . . ?
N C4 H4A 107.8(9) . . ?
N C4 H4B 106.0(9) . . ?
C3 C4 H4A 109.4(9) . . ?
C3 C4 H4B 111.4(9) . . ?
H4A C4 H4B 111.6(13) . . ?

loop_
_geom_bond_atom_site_label_1
_geom_bond_atom_site_label_2
_geom_bond_distance
_geom_bond_site_symmetry_2
_geom_bond_publ_flag
N H1A 0.874(16) . ?
N H1B 0.845(19) . ?
N H1C 0.851(17) . ?
N C4 1.4798(18) . ?
C1 H1 0.96(2) . ?
C1 C2 1.176(2) . ?
C2 C3 1.466(2) . ?
C3 H3A 0.909(17) . ?
C3 H3B 0.973(15) . ?
C3 C4 1.513(2) . ?
C4 H4A 0.928(16) . ?
C4 H4B 0.986(17) . ?

loop_
_geom_hbond_atom_site_label_D
_geom_hbond_atom_site_label_H
_geom_hbond_atom_site_label_A
_geom_hbond_distance_DH
_geom_hbond_distance_HA
_geom_hbond_distance_DA
_geom_hbond_angle_DHA
_geom_hbond_site_symmetry_A
N H1A Cl 0.874(16) 2.374(16) 3.1892(13) 155.2(13) .
N H1B Cl 0.845(19) 2.299(19) 3.1376(13) 171.8(16) 3_566
N H1C Cl 0.851(17) 2.349(17) 3.1516(13) 157.2(13) 1_545

loop_
_geom_torsion_atom_site_label_1
_geom_torsion_atom_site_label_2
_geom_torsion_atom_site_label_3
_geom_torsion_atom_site_label_4
_geom_torsion
_geom_torsion_site_symmetry_1
_geom_torsion_site_symmetry_2
_geom_torsion_site_symmetry_3
_geom_torsion_site_symmetry_4
_geom_torsion_publ_flag
C2 C3 C4 N 178.37(12) . . . . ?

loop_
_cod_related_entry_id
_cod_related_entry_database
_cod_related_entry_code
1 ChemSpider 9962944
